data_2234708
loop_
_publ_author_name
'Zhang, Xiao-Kai'
'Liu, Bing-Ni'
'Liu, Mo'
'Liu, Deng-Ke'
'Wang, Ping-Bao'

_publ_section_title
;
 1,3-Dimethyl-1<i>H</i>-indazol-6-amine
;
_journal_coeditor_code KP2401
_journal_issue 5
_journal_name_full 'Acta Crystallographica Section E'
_journal_page_first o1291
_journal_paper_doi 10.1107/S1600536812013694
_journal_volume 68
_journal_year 2012
_chemical_formula_iupac 'C9 H11 N3'
_chemical_formula_moiety 'C9 H11 N3'
_chemical_formula_sum 'C9 H11 N3'
_chemical_formula_weight 161.21
_chemical_name_systematic
;
1,3-Dimethyl-1<i>H</i>-indazol-6-amine
;
_space_group_IT_number 29
_symmetry_cell_setting orthorhombic
_symmetry_space_group_name_Hall 'P 2c -2ac'
_symmetry_space_group_name_H-M 'P c a 21'
_atom_sites_solution_hydrogens geom
_atom_sites_solution_primary direct
_atom_sites_solution_secondary difmap
_cell_angle_alpha 90.00
_cell_angle_beta 90.00
_cell_angle_gamma 90.00
_cell_formula_units_Z 4
_cell_length_a 18.3004(10)
_cell_length_b 8.3399(7)
_cell_length_c 5.65630(10)
_cell_measurement_reflns_used 2241
_cell_measurement_temperature 293(2)
_cell_measurement_theta_max 27.8465
_cell_measurement_theta_min 3.3052
_cell_volume 863.28(9)
_computing_cell_refinement 'CrystalClear (Rigaku/MSC, 2005)'
_computing_data_collection 'CrystalClear (Rigaku/MSC, 2005)'
_computing_data_reduction 'CrystalClear (Rigaku/MSC, 2005)'
_computing_molecular_graphics 'SHELXTL (Sheldrick, 2008)'
_computing_publication_material 'SHELXTL (Sheldrick, 2008)'
_computing_structure_refinement 'SHELXL97 (Sheldrick, 2008)'
_computing_structure_solution 'SHELXS97 (Sheldrick, 2008)'
_diffrn_ambient_temperature 293(2)
_diffrn_measured_fraction_theta_full 0.989
_diffrn_measured_fraction_theta_max 0.989
_diffrn_measurement_device_type 'Rigaku Saturn'
_diffrn_measurement_method '\w scans'
_diffrn_radiation_monochromator confocal
_diffrn_radiation_source 'rotating anode'
_diffrn_radiation_type MoK\a
_diffrn_radiation_wavelength 0.71073
_diffrn_reflns_av_R_equivalents 0.0454
_diffrn_reflns_av_sigmaI/netI 0.0437
_diffrn_reflns_limit_h_max 24
_diffrn_reflns_limit_h_min -23
_diffrn_reflns_limit_k_max 10
_diffrn_reflns_limit_k_min -9
_diffrn_reflns_limit_l_max 7
_diffrn_reflns_limit_l_min -7
_diffrn_reflns_number 7967
_diffrn_reflns_theta_full 27.84
_diffrn_reflns_theta_max 27.84
_diffrn_reflns_theta_min 2.68
_diffrn_standards_decay_% 0
_diffrn_standards_interval_count 0
_diffrn_standards_interval_time 0
_diffrn_standards_number 0
_exptl_absorpt_coefficient_mu 0.078
_exptl_absorpt_correction_T_max 0.9907
_exptl_absorpt_correction_T_min 0.9830
_exptl_absorpt_correction_type multi-scan
_exptl_absorpt_process_details '(CrystalClear; Rigaku/MSC, 2005)'
_exptl_crystal_colour yellow
_exptl_crystal_density_diffrn 1.240
_exptl_crystal_density_method 'not measured'
_exptl_crystal_description prism
_exptl_crystal_F_000 344
_exptl_crystal_size_max 0.22
_exptl_crystal_size_mid 0.18
_exptl_crystal_size_min 0.12
_refine_diff_density_max 0.162
_refine_diff_density_min -0.140
_refine_ls_abs_structure_details 'not determined'
_refine_ls_extinction_coef 0.12(2)
_refine_ls_extinction_expression Fc^*^=kFc[1+0.001xFc^2^\l^3^/sin(2\q)]^-1/4^
_refine_ls_extinction_method 'SHELXL97 (Sheldrick, 2008)'
_refine_ls_goodness_of_fit_ref 1.024
_refine_ls_hydrogen_treatment mixed
_refine_ls_matrix_type full
_refine_ls_number_parameters 118
_refine_ls_number_reflns 2002
_refine_ls_number_restraints 4
_refine_ls_restrained_S_all 1.024
_refine_ls_R_factor_all 0.0675
_refine_ls_R_factor_gt 0.0546
_refine_ls_shift/su_max 0.002
_refine_ls_shift/su_mean 0.000
_refine_ls_structure_factor_coef Fsqd
_refine_ls_weighting_details 'calc w=1/[\s^2^(Fo^2^)+(0.0907P)^2^+0.0000P] where P=(Fo^2^+2Fc^2^)/3'
_refine_ls_weighting_scheme calc
_refine_ls_wR_factor_gt 0.1376
_refine_ls_wR_factor_ref 0.1487
_reflns_number_gt 1588
_reflns_number_total 2002
_reflns_threshold_expression I>2sigma(I)
_cod_data_source_file kp2401.cif
_cod_data_source_block I
_cod_database_code 2234708
_cod_database_fobs_code 2234708

loop_
_symmetry_equiv_pos_as_xyz
'x, y, z'
'-x, -y, z+1/2'
'x+1/2, -y, z'
'-x+1/2, y, z+1/2'

loop_
_atom_site_type_symbol
_atom_site_label
_atom_site_fract_x
_atom_site_fract_y
_atom_site_fract_z
_atom_site_U_iso_or_equiv
_atom_site_adp_type
_atom_site_calc_flag
_atom_site_refinement_flags
_atom_site_occupancy
_atom_site_symmetry_multiplicity
N N1 0.10351(9) 0.83358(18) 0.4784(4) 0.0568(5) Uani d . 1 1
N N2 0.14711(8) 0.72497(19) 0.5968(4) 0.0538(5) Uani d . 1 1
N N3 0.19922(10) 0.1548(2) 0.4581(5) 0.0699(6) Uani d D 1 1
H H3A 0.1689(11) 0.071(2) 0.449(5) 0.084 Uiso d D 1 1
H H3B 0.2287(12) 0.150(3) 0.587(3) 0.084 Uiso d D 1 1
C C1 0.01866(14) 0.8321(3) 0.1420(6) 0.0785(8) Uani d . 1 1
H H1A -0.0293 0.7890 0.1680 0.118 Uiso calc R 1 1
H H1B 0.0330 0.8131 -0.0188 0.118 Uiso calc R 1 1
H H1C 0.0182 0.9454 0.1721 0.118 Uiso calc R 1 1
C C2 0.07147(10) 0.7530(3) 0.3043(5) 0.0549(5) Uani d . 1 1
C C3 0.09469(10) 0.5900(2) 0.3044(4) 0.0493(5) Uani d . 1 1
C C4 0.08096(11) 0.4531(3) 0.1658(5) 0.0596(6) Uani d . 1 1
H H4 0.0489 0.4579 0.0384 0.072 Uiso calc R 1 1
C C5 0.11558(12) 0.3130(3) 0.2223(5) 0.0615(6) Uani d . 1 1
H H5 0.1072 0.2228 0.1295 0.074 Uiso calc R 1 1
C C6 0.16353(10) 0.3008(2) 0.4163(5) 0.0559(6) Uani d . 1 1
C C7 0.17824(11) 0.4336(2) 0.5559(4) 0.0529(5) Uani d . 1 1
H H7 0.2102 0.4277 0.6836 0.063 Uiso calc R 1 1
C C8 0.14298(9) 0.5768(2) 0.4964(4) 0.0472(5) Uani d . 1 1
C C9 0.19061(12) 0.7763(3) 0.7940(5) 0.0624(6) Uani d . 1 1
H H9A 0.1936 0.6913 0.9081 0.094 Uiso calc R 1 1
H H9B 0.1685 0.8688 0.8655 0.094 Uiso calc R 1 1
H H9C 0.2388 0.8032 0.7402 0.094 Uiso calc R 1 1

loop_
_atom_site_aniso_label
_atom_site_aniso_U_11
_atom_site_aniso_U_22
_atom_site_aniso_U_33
_atom_site_aniso_U_12
_atom_site_aniso_U_13
_atom_site_aniso_U_23
N1 0.0555(9) 0.0501(9) 0.0648(12) 0.0046(6) -0.0046(8) -0.0011(9)
N2 0.0544(8) 0.0497(9) 0.0573(10) 0.0024(7) -0.0077(8) -0.0037(8)
N3 0.0716(13) 0.0426(9) 0.0956(17) -0.0012(7) -0.0004(12) 0.0028(11)
C1 0.0711(14) 0.0782(15) 0.0862(19) 0.0149(11) -0.0214(14) 0.0054(14)
C2 0.0474(9) 0.0563(11) 0.0610(12) 0.0026(8) -0.0019(9) 0.0031(10)
C3 0.0462(9) 0.0521(11) 0.0496(11) -0.0036(7) -0.0001(8) 0.0017(9)
C4 0.0581(11) 0.0599(12) 0.0608(13) -0.0082(9) -0.0086(10) -0.0051(11)
C5 0.0655(12) 0.0509(11) 0.0682(15) -0.0097(9) -0.0008(11) -0.0082(10)
C6 0.0517(10) 0.0463(10) 0.0696(15) -0.0031(8) 0.0064(10) 0.0027(10)
C7 0.0509(9) 0.0495(11) 0.0581(12) -0.0016(7) 0.0008(9) 0.0074(9)
C8 0.0429(8) 0.0461(10) 0.0526(11) -0.0025(6) 0.0018(8) 0.0037(9)
C9 0.0663(13) 0.0651(13) 0.0556(13) -0.0020(10) -0.0097(10) -0.0054(11)

loop_
_atom_type_symbol
_atom_type_description
_atom_type_scat_dispersion_real
_atom_type_scat_dispersion_imag
_atom_type_scat_source
C C 0.0033 0.0016 'International Tables Vol C Tables 4.2.6.8 and 6.1.1.4'
H H 0.0000 0.0000 'International Tables Vol C Tables 4.2.6.8 and 6.1.1.4'
N N 0.0061 0.0033 'International Tables Vol C Tables 4.2.6.8 and 6.1.1.4'

loop_
_geom_angle_atom_site_label_1
_geom_angle_atom_site_label_2
_geom_angle_atom_site_label_3
_geom_angle
C2 N1 N2 106.43(17)
C8 N2 N1 111.14(17)
C8 N2 C9 128.72(17)
N1 N2 C9 120.11(17)
C6 N3 H3A 112.3(15)
C6 N3 H3B 116.7(15)
H3A N3 H3B 112.6(15)
C2 C1 H1A 109.5
C2 C1 H1B 109.5
H1A C1 H1B 109.5
C2 C1 H1C 109.5
H1A C1 H1C 109.5
H1B C1 H1C 109.5
N1 C2 C3 110.53(19)
N1 C2 C1 121.3(2)
C3 C2 C1 128.1(2)
C8 C3 C4 118.65(18)
C8 C3 C2 105.24(18)
C4 C3 C2 136.1(2)
C5 C4 C3 118.7(2)
C5 C4 H4 120.6
C3 C4 H4 120.6
C4 C5 C6 122.2(2)
C4 C5 H5 118.9
C6 C5 H5 118.9
C7 C6 N3 120.5(2)
C7 C6 C5 120.41(19)
N3 C6 C5 119.0(2)
C6 C7 C8 117.1(2)
C6 C7 H7 121.4
C8 C7 H7 121.4
N2 C8 C7 130.43(19)
N2 C8 C3 106.65(16)
C7 C8 C3 122.91(18)
N2 C9 H9A 109.5
N2 C9 H9B 109.5
H9A C9 H9B 109.5
N2 C9 H9C 109.5
H9A C9 H9C 109.5
H9B C9 H9C 109.5

loop_
_geom_bond_atom_site_label_1
_geom_bond_atom_site_label_2
_geom_bond_distance
N1 C2 1.329(3)
N1 N2 1.380(2)
N2 C8 1.362(2)
N2 C9 1.436(3)
N3 C6 1.401(3)
N3 H3A 0.893(9)
N3 H3B 0.909(10)
C1 C2 1.487(3)
C1 H1A 0.9600
C1 H1B 0.9600
C1 H1C 0.9600
C2 C3 1.424(3)
C3 C8 1.404(3)
C3 C4 1.407(3)
C4 C5 1.367(3)
C4 H4 0.9300
C5 C6 1.409(3)
C5 H5 0.9300
C6 C7 1.387(3)
C7 C8 1.399(3)
C7 H7 0.9300
C9 H9A 0.9600
C9 H9B 0.9600
C9 H9C 0.9600

loop_
_geom_hbond_atom_site_label_D
_geom_hbond_atom_site_label_H
_geom_hbond_atom_site_label_A
_geom_hbond_site_symmetry_A
_geom_hbond_distance_DH
_geom_hbond_distance_HA
_geom_hbond_distance_DA
_geom_hbond_angle_DHA
N3 H3A N1 1_545 0.893(9) 2.321(12) 3.203(2) 169(2)
N3 H3B N3 4 0.909(10) 2.478(10) 3.384(2) 175(2)

loop_
_geom_torsion_atom_site_label_1
_geom_torsion_atom_site_label_2
_geom_torsion_atom_site_label_3
_geom_torsion_atom_site_label_4
_geom_torsion
C2 N1 N2 C8 0.5(2)
C2 N1 N2 C9 178.8(2)
N2 N1 C2 C3 -0.9(2)
N2 N1 C2 C1 178.5(2)
N1 C2 C3 C8 0.9(2)
C1 C2 C3 C8 -178.4(2)
N1 C2 C3 C4 -178.9(2)
C1 C2 C3 C4 1.8(4)
C8 C3 C4 C5 -0.5(3)
C2 C3 C4 C5 179.2(2)
C3 C4 C5 C6 1.0(4)
C4 C5 C6 C7 -1.1(3)
C4 C5 C6 N3 -177.6(2)
N3 C6 C7 C8 177.1(2)
C5 C6 C7 C8 0.7(3)
N1 N2 C8 C7 179.1(2)
C9 N2 C8 C7 1.0(3)
N1 N2 C8 C3 0.1(2)
C9 N2 C8 C3 -178.0(2)
C6 C7 C8 N2 -179.1(2)
C6 C7 C8 C3 -0.2(3)
C4 C3 C8 N2 179.25(18)
C2 C3 C8 N2 -0.6(2)
C4 C3 C8 C7 0.2(3)
C2 C3 C8 C7 -179.67(19)

loop_
_cod_related_entry_id
_cod_related_entry_database
_cod_related_entry_code
1 ChemSpider 13757789
